data_2019168
loop_
_publ_author_name
'Hou, Shan'
'Liu, Qi-Kui'
'Li, Yan-An'
'Ma, Jian-Ping'
'Dong, Yu-Bin'

_publ_section_title
;
 2,5-Bis[4-methyl-3-(pyridin-3-yl)phenyl]-1,3,4-oxadiazole and its
 one-dimensional polymeric complex with ZnCl~2~
;
_journal_coeditor_code EM3058
_journal_issue 10
_journal_name_full 'Acta Crystallographica Section C'
_journal_page_first 1108
_journal_page_last 1111
_journal_paper_doi 10.1107/S0108270113022105
_journal_volume 69
_journal_year 2013
_chemical_formula_iupac 'Zn Cl2 (C26 H20 N4 O)]'
_chemical_formula_moiety 'C26 H20 Cl2 N4 O Zn'
_chemical_formula_sum 'C26 H20 Cl2 N4 O Zn'
_chemical_formula_weight 540.73
_chemical_name_systematic
<i>catena</i>-Poly[[dichloridozinc(II)]-\m-2,5-bis[4-methyl-3-(pyridin-3-yl)phenyl]-1,3,4-oxadiazole]
_space_group_IT_number 14
_symmetry_cell_setting monoclinic
_symmetry_space_group_name_Hall '-P 2yn'
_symmetry_space_group_name_H-M 'P 1 21/n 1'
_atom_sites_solution_hydrogens geom
_atom_sites_solution_primary direct
_atom_sites_solution_secondary difmap
_audit_creation_method SHELXL-97
_cell_angle_alpha 90.00
_cell_angle_beta 102.942(2)
_cell_angle_gamma 90.00
_cell_formula_units_Z 4
_cell_length_a 17.779(3)
_cell_length_b 7.3406(14)
_cell_length_c 18.944(4)
_cell_measurement_reflns_used 2427
_cell_measurement_temperature 173(2)
_cell_measurement_theta_max 24.212
_cell_measurement_theta_min 2.351
_cell_volume 2409.5(8)
_computing_cell_refinement 'SMART (Bruker, 2003)'
_computing_data_collection 'SMART (Bruker, 2003)'
_computing_data_reduction 'SAINT (Bruker, 2003)'
_computing_molecular_graphics 'SHELXTL (Sheldrick, 2008)'
_computing_publication_material 'SHELXTL (Sheldrick, 2008)'
_computing_structure_refinement 'SHELXL97 (Sheldrick, 2008)'
_computing_structure_solution 'SHELXS97 (Sheldrick, 2008)'
_diffrn_ambient_temperature 173(2)
_diffrn_measured_fraction_theta_full 0.999
_diffrn_measured_fraction_theta_max 0.999
_diffrn_measurement_device_type 'CCD area detector'
_diffrn_measurement_method 'phi and omega scans'
_diffrn_radiation_monochromator graphite
_diffrn_radiation_source 'fine-focus sealed tube'
_diffrn_radiation_type MoK\a
_diffrn_radiation_wavelength 0.71073
_diffrn_reflns_av_R_equivalents 0.0474
_diffrn_reflns_av_sigmaI/netI 0.0605
_diffrn_reflns_limit_h_max 21
_diffrn_reflns_limit_h_min -20
_diffrn_reflns_limit_k_max 7
_diffrn_reflns_limit_k_min -8
_diffrn_reflns_limit_l_max 23
_diffrn_reflns_limit_l_min -18
_diffrn_reflns_number 12117
_diffrn_reflns_theta_full 25.60
_diffrn_reflns_theta_max 25.60
_diffrn_reflns_theta_min 1.42
_exptl_absorpt_coefficient_mu 1.268
_exptl_absorpt_correction_T_max 0.9751
_exptl_absorpt_correction_T_min 0.5960
_exptl_absorpt_correction_type multi-scan
_exptl_absorpt_process_details '(SADABS; Bruker, 2003)'
_exptl_crystal_colour colourless
_exptl_crystal_density_diffrn 1.491
_exptl_crystal_density_method 'not measured'
_exptl_crystal_description plan
_exptl_crystal_F_000 1104
_exptl_crystal_size_max 0.40
_exptl_crystal_size_mid 0.25
_exptl_crystal_size_min 0.02
_refine_diff_density_max 0.453
_refine_diff_density_min -0.362
_refine_ls_extinction_method none
_refine_ls_goodness_of_fit_ref 1.012
_refine_ls_hydrogen_treatment constr
_refine_ls_matrix_type full
_refine_ls_number_parameters 309
_refine_ls_number_reflns 4522
_refine_ls_number_restraints 0
_refine_ls_restrained_S_all 1.012
_refine_ls_R_factor_all 0.0631
_refine_ls_R_factor_gt 0.0429
_refine_ls_shift/su_max 0.000
_refine_ls_shift/su_mean 0.000
_refine_ls_structure_factor_coef Fsqd
_refine_ls_weighting_details 'calc w=1/[\s^2^(Fo^2^)+(0.0548P)^2^+0.1756P] where P=(Fo^2^+2Fc^2^)/3'
_refine_ls_weighting_scheme calc
_refine_ls_wR_factor_gt 0.1014
_refine_ls_wR_factor_ref 0.1112
_reflns_number_gt 3375
_reflns_number_total 4524
_reflns_threshold_expression I>2sigma(I)
_cod_data_source_file em3058.cif
_cod_data_source_block II
_cod_original_cell_volume 2409.6(8)
_cod_original_sg_symbol_Hall -P2yn
_cod_original_sg_symbol_H-M 'P 21/n'
_cod_database_code 2019168

loop_
_symmetry_equiv_pos_as_xyz
'x, y, z'
'-x+1/2, y+1/2, -z+1/2'
'-x, -y, -z'
'x-1/2, -y-1/2, z-1/2'

loop_
_atom_site_type_symbol
_atom_site_label
_atom_site_fract_x
_atom_site_fract_y
_atom_site_fract_z
_atom_site_U_iso_or_equiv
_atom_site_adp_type
_atom_site_calc_flag
_atom_site_refinement_flags
_atom_site_occupancy
_atom_site_symmetry_multiplicity
C C1 0.16126(18) 0.6976(5) 0.26063(18) 0.0328(8) Uani d . 1 1
H H1 0.1209 0.6833 0.2187 0.039 Uiso calc R 1 1
C C2 0.2280(2) 0.7857(6) 0.25466(19) 0.0431(10) Uani d . 1 1
H H2 0.2347 0.8265 0.2089 0.052 Uiso calc R 1 1
C C3 0.2849(2) 0.8137(5) 0.31622(19) 0.0390(9) Uani d . 1 1
H H3 0.3313 0.8736 0.3129 0.047 Uiso calc R 1 1
C C4 0.27476(16) 0.7550(4) 0.38297(16) 0.0247(7) Uani d . 1 1
C C5 0.20737(16) 0.6597(4) 0.38309(16) 0.0246(7) Uani d . 1 1
H H5 0.2005 0.6118 0.4278 0.030 Uiso calc R 1 1
C C6 0.33366(17) 0.7906(4) 0.45015(16) 0.0223(7) Uani d . 1 1
C C7 0.31546(17) 0.8769(4) 0.51069(17) 0.0246(7) Uani d . 1 1
C C8 0.23458(18) 0.9378(5) 0.51220(19) 0.0354(9) Uani d . 1 1
H H8A 0.2046 0.8329 0.5223 0.053 Uiso calc R 1 1
H H8B 0.2099 0.9901 0.4651 0.053 Uiso calc R 1 1
H H8C 0.2369 1.0298 0.5501 0.053 Uiso calc R 1 1
C C9 0.37515(18) 0.9106(5) 0.57054(17) 0.0274(8) Uani d . 1 1
H H9 0.3636 0.9689 0.6116 0.033 Uiso calc R 1 1
C C10 0.45045(17) 0.8624(4) 0.57237(16) 0.0250(7) Uani d . 1 1
H H10 0.4899 0.8878 0.6140 0.030 Uiso calc R 1 1
C C11 0.46819(17) 0.7764(4) 0.51290(16) 0.0223(7) Uani d . 1 1
C C12 0.41013(16) 0.7427(4) 0.45214(16) 0.0224(7) Uani d . 1 1
H H12 0.4225 0.6860 0.4111 0.027 Uiso calc R 1 1
C C13 0.54849(17) 0.7289(4) 0.51408(16) 0.0220(7) Uani d . 1 1
C C14 0.64252(16) 0.6395(4) 0.47064(16) 0.0214(7) Uani d . 1 1
C C15 0.68035(17) 0.5769(4) 0.41447(16) 0.0224(7) Uani d . 1 1
C C16 0.76060(17) 0.5720(4) 0.42672(17) 0.0249(7) Uani d . 1 1
H H16 0.7914 0.6053 0.4726 0.030 Uiso calc R 1 1
C C17 0.79496(18) 0.5185(4) 0.37161(18) 0.0274(7) Uani d . 1 1
H H17 0.8497 0.5136 0.3808 0.033 Uiso calc R 1 1
C C18 0.75261(18) 0.4716(4) 0.30340(17) 0.0249(7) Uani d . 1 1
C C19 0.79327(18) 0.4310(5) 0.24346(18) 0.0312(8) Uani d . 1 1
H H19A 0.7984 0.5435 0.2171 0.047 Uiso calc R 1 1
H H19B 0.7632 0.3420 0.2101 0.047 Uiso calc R 1 1
H H19C 0.8446 0.3811 0.2642 0.047 Uiso calc R 1 1
C C20 0.67094(17) 0.4712(4) 0.29199(16) 0.0217(7) Uani d . 1 1
C C21 0.63684(17) 0.5235(4) 0.34775(16) 0.0229(7) Uani d . 1 1
H H21 0.5822 0.5227 0.3400 0.027 Uiso calc R 1 1
C C22 0.61998(17) 0.4131(4) 0.22197(16) 0.0234(7) Uani d . 1 1
C C23 0.6204(2) 0.4928(5) 0.15529(18) 0.0316(8) Uani d . 1 1
H H23 0.6543 0.5912 0.1525 0.038 Uiso calc R 1 1
C C24 0.57161(19) 0.4284(5) 0.09361(18) 0.0337(8) Uani d . 1 1
H H24 0.5717 0.4811 0.0478 0.040 Uiso calc R 1 1
C C25 0.52253(18) 0.2863(5) 0.09907(17) 0.0309(8) Uani d . 1 1
H H25 0.4895 0.2408 0.0562 0.037 Uiso calc R 1 1
C C26 0.56744(16) 0.2750(4) 0.22232(16) 0.0226(7) Uani d . 1 1
H H26 0.5649 0.2228 0.2676 0.027 Uiso calc R 1 1
Cl Cl1 0.43174(5) -0.15244(14) 0.06523(5) 0.0459(3) Uani d . 1 1
Cl Cl2 0.49046(5) -0.14652(13) 0.27360(4) 0.0363(2) Uani d . 1 1
N N1 0.15169(13) 0.6314(4) 0.32396(14) 0.0257(6) Uani d . 1 1
N N2 0.60893(14) 0.7419(4) 0.56605(13) 0.0275(6) Uani d . 1 1
N N3 0.67166(14) 0.6846(4) 0.53745(14) 0.0268(6) Uani d . 1 1
N N4 0.51988(13) 0.2103(4) 0.16266(13) 0.0251(6) Uani d . 1 1
O O1 0.56427(11) 0.6635(3) 0.45198(10) 0.0220(5) Uani d . 1 1
Zn Zn1 0.44697(2) -0.00636(5) 0.169115(19) 0.02624(14) Uani d . 1 1

loop_
_atom_site_aniso_label
_atom_site_aniso_U_11
_atom_site_aniso_U_22
_atom_site_aniso_U_33
_atom_site_aniso_U_12
_atom_site_aniso_U_13
_atom_site_aniso_U_23
C1 0.0243(17) 0.045(2) 0.0259(18) -0.0039(16) -0.0009(14) 0.0018(16)
C2 0.038(2) 0.061(3) 0.029(2) -0.0107(19) 0.0046(17) 0.0120(18)
C3 0.0313(19) 0.050(3) 0.034(2) -0.0132(18) 0.0043(16) 0.0080(18)
C4 0.0213(16) 0.0289(19) 0.0244(17) 0.0017(14) 0.0058(13) 0.0024(14)
C5 0.0236(16) 0.0288(19) 0.0217(17) -0.0021(14) 0.0056(14) 0.0013(14)
C6 0.0232(16) 0.0222(18) 0.0221(17) -0.0058(13) 0.0062(13) 0.0031(13)
C7 0.0261(16) 0.0207(18) 0.0295(18) -0.0020(14) 0.0116(14) 0.0044(14)
C8 0.0284(18) 0.040(2) 0.042(2) -0.0009(16) 0.0151(17) -0.0053(17)
C9 0.0341(19) 0.0291(19) 0.0232(18) -0.0057(16) 0.0156(15) -0.0050(14)
C10 0.0275(17) 0.0269(19) 0.0203(17) -0.0041(14) 0.0048(14) 0.0015(14)
C11 0.0243(16) 0.0219(17) 0.0216(17) -0.0041(13) 0.0067(14) 0.0024(13)
C12 0.0238(16) 0.0232(18) 0.0210(16) -0.0025(13) 0.0064(13) 0.0014(13)
C13 0.0265(17) 0.0223(18) 0.0175(16) -0.0027(14) 0.0058(14) 0.0012(13)
C14 0.0181(15) 0.0218(17) 0.0229(17) -0.0015(13) 0.0011(13) 0.0027(13)
C15 0.0220(16) 0.0205(17) 0.0242(17) 0.0012(14) 0.0040(13) 0.0041(13)
C16 0.0215(16) 0.0231(18) 0.0267(18) -0.0029(14) -0.0017(14) 0.0055(14)
C17 0.0194(16) 0.0277(19) 0.0350(19) -0.0014(14) 0.0061(14) 0.0001(15)
C18 0.0232(16) 0.0200(18) 0.0326(19) 0.0003(13) 0.0085(14) 0.0014(14)
C19 0.0256(17) 0.0270(19) 0.043(2) -0.0021(15) 0.0125(16) -0.0061(16)
C20 0.0221(16) 0.0178(17) 0.0251(17) -0.0001(13) 0.0051(13) 0.0026(13)
C21 0.0176(15) 0.0211(18) 0.0293(18) -0.0001(13) 0.0040(13) 0.0041(14)
C22 0.0204(16) 0.0261(18) 0.0261(18) 0.0043(14) 0.0102(13) 0.0003(14)
C23 0.0331(19) 0.031(2) 0.032(2) -0.0017(16) 0.0101(16) 0.0019(16)
C24 0.0354(19) 0.044(2) 0.0216(18) 0.0021(17) 0.0070(15) 0.0052(16)
C25 0.0260(17) 0.043(2) 0.0217(18) -0.0004(16) 0.0015(14) -0.0003(15)
C26 0.0167(15) 0.0308(19) 0.0204(17) 0.0026(14) 0.0044(13) 0.0002(14)
Cl1 0.0396(5) 0.0636(7) 0.0312(5) 0.0066(5) 0.0008(4) -0.0189(5)
Cl2 0.0360(5) 0.0419(6) 0.0283(5) 0.0047(4) 0.0015(4) 0.0037(4)
N1 0.0177(13) 0.0319(17) 0.0269(15) 0.0001(12) 0.0037(11) 0.0035(12)
N2 0.0255(14) 0.0376(18) 0.0190(14) 0.0001(13) 0.0046(12) -0.0013(12)
N3 0.0226(14) 0.0332(17) 0.0237(15) -0.0003(12) 0.0032(12) 0.0009(12)
N4 0.0187(13) 0.0341(17) 0.0223(15) 0.0012(12) 0.0045(11) -0.0012(12)
O1 0.0183(10) 0.0271(13) 0.0196(11) -0.0010(9) 0.0020(9) -0.0011(9)
Zn1 0.0189(2) 0.0357(3) 0.0227(2) 0.00116(17) 0.00174(15) -0.00337(17)

loop_
_atom_type_symbol
_atom_type_description
_atom_type_scat_dispersion_real
_atom_type_scat_dispersion_imag
_atom_type_scat_source
C C 0.0033 0.0016 'International Tables Vol C Tables 4.2.6.8 and 6.1.1.4'
H H 0.0000 0.0000 'International Tables Vol C Tables 4.2.6.8 and 6.1.1.4'
N N 0.0061 0.0033 'International Tables Vol C Tables 4.2.6.8 and 6.1.1.4'
O O 0.0106 0.0060 'International Tables Vol C Tables 4.2.6.8 and 6.1.1.4'
Cl Cl 0.1484 0.1585 'International Tables Vol C Tables 4.2.6.8 and 6.1.1.4'
Zn Zn 0.2839 1.4301 'International Tables Vol C Tables 4.2.6.8 and 6.1.1.4'

loop_
_geom_angle_atom_site_label_1
_geom_angle_atom_site_label_2
_geom_angle_atom_site_label_3
_geom_angle_site_symmetry_1
_geom_angle_site_symmetry_3
_geom_angle
N1 C1 C2 . . 121.9(3)
N1 C1 H1 . . 119.1
C2 C1 H1 . . 119.1
C3 C2 C1 . . 118.9(3)
C3 C2 H2 . . 120.6
C1 C2 H2 . . 120.6
C2 C3 C4 . . 120.4(3)
C2 C3 H3 . . 119.8
C4 C3 H3 . . 119.8
C3 C4 C5 . . 116.6(3)
C3 C4 C6 . . 121.2(3)
C5 C4 C6 . . 122.2(3)
N1 C5 C4 . . 123.7(3)
N1 C5 H5 . . 118.1
C4 C5 H5 . . 118.1
C12 C6 C7 . . 119.4(3)
C12 C6 C4 . . 118.4(3)
C7 C6 C4 . . 122.2(3)
C9 C7 C6 . . 118.1(3)
C9 C7 C8 . . 119.2(3)
C6 C7 C8 . . 122.7(3)
C7 C8 H8A . . 109.5
C7 C8 H8B . . 109.5
H8A C8 H8B . . 109.5
C7 C8 H8C . . 109.5
H8A C8 H8C . . 109.5
H8B C8 H8C . . 109.5
C10 C9 C7 . . 122.3(3)
C10 C9 H9 . . 118.8
C7 C9 H9 . . 118.8
C9 C10 C11 . . 119.5(3)
C9 C10 H10 . . 120.2
C11 C10 H10 . . 120.2
C12 C11 C10 . . 119.5(3)
C12 C11 C13 . . 120.8(3)
C10 C11 C13 . . 119.6(3)
C11 C12 C6 . . 121.1(3)
C11 C12 H12 . . 119.4
C6 C12 H12 . . 119.4
N2 C13 O1 . . 113.0(3)
N2 C13 C11 . . 129.6(3)
O1 C13 C11 . . 117.4(3)
N3 C14 O1 . . 112.3(3)
N3 C14 C15 . . 130.1(3)
O1 C14 C15 . . 117.5(3)
C21 C15 C16 . . 119.2(3)
C21 C15 C14 . . 120.2(3)
C16 C15 C14 . . 120.7(3)
C17 C16 C15 . . 119.5(3)
C17 C16 H16 . . 120.3
C15 C16 H16 . . 120.3
C16 C17 C18 . . 122.4(3)
C16 C17 H17 . . 118.8
C18 C17 H17 . . 118.8
C17 C18 C20 . . 117.8(3)
C17 C18 C19 . . 120.0(3)
C20 C18 C19 . . 122.1(3)
C18 C19 H19A . . 109.5
C18 C19 H19B . . 109.5
H19A C19 H19B . . 109.5
C18 C19 H19C . . 109.5
H19A C19 H19C . . 109.5
H19B C19 H19C . . 109.5
C21 C20 C18 . . 119.4(3)
C21 C20 C22 . . 118.4(3)
C18 C20 C22 . . 122.2(3)
C15 C21 C20 . . 121.7(3)
C15 C21 H21 . . 119.2
C20 C21 H21 . . 119.2
C26 C22 C23 . . 117.0(3)
C26 C22 C20 . . 118.9(3)
C23 C22 C20 . . 124.1(3)
C24 C23 C22 . . 119.8(3)
C24 C23 H23 . . 120.1
C22 C23 H23 . . 120.1
C23 C24 C25 . . 119.1(3)
C23 C24 H24 . . 120.5
C25 C24 H24 . . 120.5
N4 C25 C24 . . 122.2(3)
N4 C25 H25 . . 118.9
C24 C25 H25 . . 118.9
N4 C26 C22 . . 123.9(3)
N4 C26 H26 . . 118.1
C22 C26 H26 . . 118.1
C5 N1 C1 . . 118.4(3)
C5 N1 Zn1 . 2 120.4(2)
C1 N1 Zn1 . 2 121.1(2)
C13 N2 N3 . . 106.3(2)
C14 N3 N2 . . 105.9(2)
C26 N4 C25 . . 118.0(3)
C26 N4 Zn1 . . 120.5(2)
C25 N4 Zn1 . . 121.4(2)
C13 O1 C14 . . 102.5(2)
N1 Zn1 N4 2_545 . 100.39(10)
N1 Zn1 Cl1 2_545 . 111.14(8)
N4 Zn1 Cl1 . . 105.91(7)
N1 Zn1 Cl2 2_545 . 107.72(8)
N4 Zn1 Cl2 . . 108.18(7)
Cl1 Zn1 Cl2 . . 121.42(4)

loop_
_geom_bond_atom_site_label_1
_geom_bond_atom_site_label_2
_geom_bond_site_symmetry_2
_geom_bond_distance
C1 N1 . 1.340(4)
C1 C2 . 1.378(5)
C1 H1 . 0.9500
C2 C3 . 1.377(5)
C2 H2 . 0.9500
C3 C4 . 1.385(4)
C3 H3 . 0.9500
C4 C5 . 1.388(4)
C4 C6 . 1.479(4)
C5 N1 . 1.335(4)
C5 H5 . 0.9500
C6 C12 . 1.397(4)
C6 C7 . 1.410(4)
C7 C9 . 1.391(4)
C7 C8 . 1.512(4)
C8 H8A . 0.9800
C8 H8B . 0.9800
C8 H8C . 0.9800
C9 C10 . 1.377(4)
C9 H9 . 0.9500
C10 C11 . 1.388(4)
C10 H10 . 0.9500
C11 C12 . 1.386(4)
C11 C13 . 1.465(4)
C12 H12 . 0.9500
C13 N2 . 1.288(4)
C13 O1 . 1.357(3)
C14 N3 . 1.298(4)
C14 O1 . 1.368(3)
C14 C15 . 1.455(4)
C15 C21 . 1.383(4)
C15 C16 . 1.394(4)
C16 C17 . 1.380(4)
C16 H16 . 0.9500
C17 C18 . 1.385(4)
C17 H17 . 0.9500
C18 C20 . 1.419(4)
C18 C19 . 1.506(4)
C19 H19A . 0.9800
C19 H19B . 0.9800
C19 H19C . 0.9800
C20 C21 . 1.385(4)
C20 C22 . 1.491(4)
C21 H21 . 0.9500
C22 C26 . 1.379(4)
C22 C23 . 1.393(4)
C23 C24 . 1.374(5)
C23 H23 . 0.9500
C24 C25 . 1.379(5)
C24 H24 . 0.9500
C25 N4 . 1.338(4)
C25 H25 . 0.9500
C26 N4 . 1.338(4)
C26 H26 . 0.9500
Cl1 Zn1 . 2.2040(10)
Cl2 Zn1 . 2.2111(10)
N1 Zn1 2 2.054(2)
N2 N3 . 1.409(3)
N4 Zn1 . 2.073(3)
Zn1 N1 2_545 2.054(2)

loop_
_geom_torsion_atom_site_label_1
_geom_torsion_atom_site_label_2
_geom_torsion_atom_site_label_3
_geom_torsion_atom_site_label_4
_geom_torsion_site_symmetry_4
_geom_torsion
N1 C1 C2 C3 . -3.0(6)
C1 C2 C3 C4 . -0.4(6)
C2 C3 C4 C5 . 3.5(5)
C2 C3 C4 C6 . -177.4(3)
C3 C4 C5 N1 . -3.6(5)
C6 C4 C5 N1 . 177.2(3)
C3 C4 C6 C12 . -51.4(4)
C5 C4 C6 C12 . 127.7(3)
C3 C4 C6 C7 . 126.2(4)
C5 C4 C6 C7 . -54.7(4)
C12 C6 C7 C9 . -0.1(5)
C4 C6 C7 C9 . -177.7(3)
C12 C6 C7 C8 . 178.3(3)
C4 C6 C7 C8 . 0.7(5)
C6 C7 C9 C10 . -0.1(5)
C8 C7 C9 C10 . -178.6(3)
C7 C9 C10 C11 . -0.3(5)
C9 C10 C11 C12 . 1.0(5)
C9 C10 C11 C13 . 178.6(3)
C10 C11 C12 C6 . -1.2(5)
C13 C11 C12 C6 . -178.8(3)
C7 C6 C12 C11 . 0.8(5)
C4 C6 C12 C11 . 178.5(3)
C12 C11 C13 N2 . -176.4(3)
C10 C11 C13 N2 . 6.0(5)
C12 C11 C13 O1 . 4.7(4)
C10 C11 C13 O1 . -172.9(3)
N3 C14 C15 C21 . 175.3(3)
O1 C14 C15 C21 . -7.6(4)
N3 C14 C15 C16 . -5.5(5)
O1 C14 C15 C16 . 171.6(3)
C21 C15 C16 C17 . 1.6(5)
C14 C15 C16 C17 . -177.6(3)
C15 C16 C17 C18 . 1.1(5)
C16 C17 C18 C20 . -3.1(5)
C16 C17 C18 C19 . 174.4(3)
C17 C18 C20 C21 . 2.4(4)
C19 C18 C20 C21 . -175.0(3)
C17 C18 C20 C22 . -176.6(3)
C19 C18 C20 C22 . 6.0(5)
C16 C15 C21 C20 . -2.2(5)
C14 C15 C21 C20 . 177.0(3)
C18 C20 C21 C15 . 0.2(5)
C22 C20 C21 C15 . 179.2(3)
C21 C20 C22 C26 . -55.0(4)
C18 C20 C22 C26 . 124.0(3)
C21 C20 C22 C23 . 123.3(3)
C18 C20 C22 C23 . -57.6(4)
C26 C22 C23 C24 . -2.2(5)
C20 C22 C23 C24 . 179.4(3)
C22 C23 C24 C25 . 0.5(5)
C23 C24 C25 N4 . 1.0(5)
C23 C22 C26 N4 . 2.7(5)
C20 C22 C26 N4 . -178.9(3)
C4 C5 N1 C1 . 0.4(5)
C4 C5 N1 Zn1 2 -178.5(2)
C2 C1 N1 C5 . 3.0(5)
C2 C1 N1 Zn1 2 -178.1(3)
O1 C13 N2 N3 . 1.2(3)
C11 C13 N2 N3 . -177.7(3)
O1 C14 N3 N2 . 0.4(3)
C15 C14 N3 N2 . 177.6(3)
C13 N2 N3 C14 . -1.0(3)
C22 C26 N4 C25 . -1.2(4)
C22 C26 N4 Zn1 . 177.0(2)
C24 C25 N4 C26 . -0.7(5)
C24 C25 N4 Zn1 . -178.9(3)
N2 C13 O1 C14 . -1.0(3)
C11 C13 O1 C14 . 178.1(3)
N3 C14 O1 C13 . 0.3(3)
C15 C14 O1 C13 . -177.3(3)
C26 N4 Zn1 N1 2_545 94.5(2)
C25 N4 Zn1 N1 2_545 -87.3(2)
C26 N4 Zn1 Cl1 . -149.8(2)
C25 N4 Zn1 Cl1 . 28.4(3)
C26 N4 Zn1 Cl2 . -18.2(2)
C25 N4 Zn1 Cl2 . 160.0(2)
